data_2010140
loop_
_publ_author_name
'Joshi, K.C.'
'Bohra, R.'
'Jain, R.'
'Arora, S.'

_publ_section_title
;
 Structure of the (2-acetamidobenzoyl)formate anion as the
 benzamidinium salt
;
_journal_issue 11
_journal_name_full 'Acta Crystallographica Section C'
_journal_page_first 1792
_journal_page_last 1794
_journal_paper_doi 10.1107/S0108270193014179
_journal_volume 50
_journal_year 1994
_chemical_formula_sum 'C17 H17 N3 O4'
_chemical_formula_weight 327.34
_symmetry_cell_setting monoclinic
_symmetry_space_group_name_Hall '-P 2ybc'
_symmetry_space_group_name_H-M 'P 1 21/c 1'
_atom_type_scat_source SDP-Plus
_cell_angle_alpha 90.
_cell_angle_beta 104.070(10)
_cell_angle_gamma 90.
_cell_formula_units_Z 4
_cell_length_a 10.8310(10)
_cell_length_b 9.723(2)
_cell_length_c 16.087(2)
_cell_measurement_reflns_used 25
_cell_measurement_temperature 295
_cell_measurement_theta_max 12
_cell_measurement_theta_min 4
_cell_volume 1643.3(4)
_diffrn_measurement_device 'Enraf-Nonius CAD-4'
_diffrn_measurement_method \w/2\q
_diffrn_radiation_type MoK\a
_diffrn_radiation_wavelength 0.71069
_diffrn_reflns_av_R_equivalents 0.087
_diffrn_reflns_limit_h_max 12
_diffrn_reflns_limit_h_min 0
_diffrn_reflns_limit_k_max 11
_diffrn_reflns_limit_k_min 0
_diffrn_reflns_limit_l_max 19
_diffrn_reflns_limit_l_min -19
_diffrn_reflns_number 3243
_diffrn_reflns_theta_max 25
_diffrn_standards_decay_% none
_diffrn_standards_interval_time 30
_diffrn_standards_number 2
_exptl_absorpt_coefficient_mu 0.090
_exptl_absorpt_correction_type none
_exptl_crystal_colour colourless
_exptl_crystal_density_diffrn 1.323
_exptl_crystal_description plate
_exptl_crystal_size_max 0.30
_exptl_crystal_size_mid 0.15
_exptl_crystal_size_min 0.05
_refine_diff_density_max 0.209
_refine_diff_density_min 0.172
_refine_ls_extinction_method none
_refine_ls_goodness_of_fit_obs 0.68
_refine_ls_hydrogen_treatment refall
_refine_ls_number_parameters 285
_refine_ls_number_reflns 1097
_refine_ls_R_factor_obs 0.062
_refine_ls_shift/esd_max 0.21
_refine_ls_structure_factor_coef Fsqd
_refine_ls_weighting_details 'w = 1/\s(F^2^)'
_refine_ls_weighting_scheme calc
_refine_ls_wR_factor_obs 0.060
_reflns_number_observed 1097
_reflns_number_total 3079
_reflns_observed_criterion I>3\s(I)
_cod_data_source_file al1059.cif
_cod_data_source_block al1059_structure_1_of_1
_cod_depositor_comments
;
The following automatic conversions were performed:

'_refine_ls_weighting_scheme' value '1/\s(F^2^)' was changed to
'calc'. New tag '_refine_ls_weighting_details' was created. The value
of the new tag was set to 'w = 1/\s(F^2^)'.

Automatic conversion script
Id: cif_fix_values 3143 2015-03-26 13:38:13Z robertas 
;
_cod_original_cell_volume 1643.4
_cod_original_sg_symbol_H-M 'P 21/c'
_cod_database_code 2010140

loop_
_atom_site_label
_atom_site_fract_x
_atom_site_fract_y
_atom_site_fract_z
O(1) .1810(4) .1459(4) .5221(3)
O(2) .1229(4) .2049(4) .3375(2)
O(3) .4900(4) -.1155(5) .7342(2)
O(4) .0254(4) .0089(4) .3500(2)
N(1) -.0671(4) -.0094(4) .1707(3)
N(2) -.0184(4) .2144(5) .1595(3)
N(3) .3510(4) -.0089(5) .6250(3)
C(1) -.1308(5) .0963(6) .0307(3)
C(2) -.1078(5) .1981(6) -.0232(3)
C(3) -.1666(6) .1922(7) -.1094(4)
C(4) -.2489(6) .0895(7) -.1418(4)
C(5) -.2705(6) -.0161(7) -.0888(4)
C(6) -.2133(5) -.0109(6) -.0033(3)
C(7) -.0695(5) .0982(5) .1235(3)
C(8) .3102(5) -.1007(6) .3989(3)
C(9) .3981(5) -.2018(6) .4032(3)
C(10) .4721(5) -.2398(6) .4812(4)
C(11) .4578(5) -.1788(6) .5557(4)
C(12) .3705(5) -.0745(5) .5532(3)
C(13) .2934(5) -.0345(5) .4727(3)
C(14) .1978(5) .0747(5) .4623(3)
C(15) .1082(5) .0951(5) .3747(3)
C(16) .4099(5) -.0335(6) .7092(3)
C(17) .3611(7) .0659(8) .7687(4)
H1na -.019(4) .011(5) .226(3)
H2 -.045(4) .270(5) .001(3)
H2nb .035(6) .244(7) .217(4)
H2na -.032(4) .301(5) .132(3)
H3 -.155(4) .250(5) -.146(3)
H3n .302(7) .093(8) .614(5)
H4 -.287(5) .133(6) -.205(4)
H5 -.339(5) -.088(6) -.114(3)
H6 -.234(5) -.089(5) .036(3)
H8 .255(4) -.082(4) .345(3)
H9 .408(3) -.239(4) .352(2)
H10 .536(4) -.316(4) .484(2)
H11 .508(5) -.217(5) .603(3)
H17b .313(4) .171(5) .734(3)
H17a .432(4) .159(5) .774(3)
H17c .382(4) .015(5) .807(3)
H1nb -.1070 -.0948 .1522

loop_
_geom_angle_atom_site_label_1
_geom_angle_atom_site_label_2
_geom_angle_atom_site_label_3
_geom_angle
_geom_angle_publ_flag
C(7) N(1) H1na 109(3) no
C(7) N(1) H1nb 125.6(4) no
H1na N(1) H1nb 126(3) no
C(7) N(2) H2nb 137(5) no
C(7) N(2) H2na 123(3) no
H2nb N(2) H2na 100(5) no
C(12) N(3) C(16) 128.2(5) yes
N(1) C(7) C(1) 121.6(4) yes
N(2) C(7) C(1) 119.2(5) yes
C(9) C(8) C(13) 121.5(5) yes
C(9) C(8) H8 118(3) no
C(13) C(8) H8 121(3) no
C(8) C(9) C(10) 119.4(5) yes
C(8) C(9) H9 118(2) no
C(12) N(3) H3n 116(4) no
C(16) N(3) H3n 113(5) no
C(2) C(1) C(6) 119.1(5) yes
C(2) C(1) C(7) 121.4(5) yes
C(6) C(1) C(7) 119.5(5) yes
C(1) C(2) C(3) 119.6(5) yes
C(1) C(2) H2 119(3) no
C(3) C(2) H2 122(3) no
C(2) C(3) C(4) 121.1(6) yes
C(2) C(3) H3 125(3) no
C(4) C(3) H3 114(3) no
C(3) C(4) C(5) 120.1(6) yes
C(3) C(4) H4 98(3) no
C(5) C(4) H4 141(4) no
C(4) C(5) C(6) 119.2(5) yes
C(4) C(5) H5 118(4) no
C(6) C(5) H5 122(3) no
C(1) C(6) C(5) 120.8(5) yes
C(1) C(6) H6 121(3) no
C(5) C(6) H6 118(3) no
N(1) C(7) N(2) 119.1(5) yes
N(3) C(16) C(17) 110.9(5) yes
C(16) C(17) H17b 115(3) no
C(16) C(17) H17a 102(3) no
C(16) C(17) H17c 91(4) no
C(10) C(9) H9 123(2) no
C(9) C(10) C(11) 121.1(5) yes
C(9) C(10) H10 119(2) no
C(11) C(10) H10 120(2) no
C(10) C(11) C(12) 120.9(5) yes
C(10) C(11) H11 112(4) no
C(12) C(11) H11 127(4) no
N(3) C(12) C(11) 123.9(4) yes
N(3) C(12) C(13) 117.6(5) yes
C(11) C(12) C(13) 118.4(5) yes
C(8) C(13) C(12) 118.7(5) yes
C(8) C(13) C(14) 118.1(4) yes
C(12) C(13) C(14) 123.2(5) yes
O(1) C(14) C(13) 123.5(4) yes
O(1) C(14) C(15) 117.9(5) yes
C(13) C(14) C(15) 118.4(5) yes
O(2) C(15) O(4) 126.7(5) yes
O(2) C(15) C(14) 115.4(4) yes
O(4) C(15) C(14) 117.9(5) yes
O(3) C(16) N(3) 125.7(5) yes
O(3) C(16) C(17) 123.4(5) yes

loop_
_geom_bond_atom_site_label_1
_geom_bond_atom_site_label_2
_geom_bond_distance
_geom_bond_publ_flag
N(1) C(7) 1.289(7) yes
N(2) C(7) 1.329(7) yes
C(1) C(2) 1.378(8) yes
C(1) C(6) 1.396(7) yes
C(1) C(7) 1.479(7) yes
C(2) C(3) 1.380(7) yes
C(3) C(4) 1.356(9) yes
C(4) C(5) 1.390(9) yes
C(5) C(6) 1.365(7) yes
O(1) C(14) 1.234(7) yes
O(2) C(15) 1.254(6) yes
O(3) C(16) 1.176(7) yes
O(4) C(15) 1.222(6) yes
N(3) C(12) 1.379(7) yes
N(3) C(16) 1.371(6) yes
C(8) C(9) 1.358(8) yes
C(8) C(13) 1.401(8) yes
C(9) C(10) 1.366(8) yes
C(10) C(11) 1.379(8) yes
C(11) C(12) 1.381(8) yes
C(12) C(13) 1.415(6) yes
C(13) C(14) 1.464(7) yes
C(14) C(15) 1.517(7) yes
C(16) C(17) 1.541(9) yes
N(1) H1na 0.94(4) no
N(1) H1nb 0.951(5) no
N(2) H2nb 1.00(6) no
N(2) H2na 0.95(5) no
N(3) H3n 1.13(8) no
C(2) H2 0.99(4) no
C(3) H3 0.85(5) no
C(4) H4 1.08(6) no
C(5) H5 1.03(5) no
C(6) H6 1.04(6) no
C(8) H8 0.95(4) no
C(9) H9 0.94(4) no
C(10) H10 1.01(4) no
C(11) H11 0.91(5) no
C(17) H17b 1.22(6) no
C(17) H17a 1.18(5) no
C(17) H17c 0.78(5) no
